data_7703152
loop_
_publ_author_name
'Yang, Hua'
'Meng, Yan-Xia'
'Tian, Hai-Quan'
'Li, Da-Cheng'
'Zeng, Su-Yuan'
'Song, You'
'Dou, Jian-Min'

_publ_section_title
;
 Investigating the effect of lanthanide radius and diamagnetic linkers on
 the framework of metallacrown complexes.
;
_journal_issue 6
_journal_name_full 'Dalton transactions (Cambridge, England : 2003)'
_journal_page_first 1955
_journal_page_last 1962
_journal_paper_doi 10.1039/c9dt04383g
_journal_volume 49
_journal_year 2020
_chemical_formula_sum 'C20 H40 Cu5 Fe2 N22 Na O22 Sm'
_chemical_formula_weight 1543.48
_space_group_IT_number 14
_space_group_name_Hall '-P 2yn'
_space_group_name_H-M_alt 'P 1 21/n 1'
_symmetry_cell_setting monoclinic
_symmetry_space_group_name_H-M 'P 1 21/n 1'
_atom_sites_solution_hydrogens geom
_atom_sites_solution_primary direct
_atom_sites_solution_secondary difmap
_audit_creation_method SHELXL-97
_audit_update_record
;
2017-09-08 deposited with the CCDC.	2020-01-03 downloaded from the CCDC.
;
_cell_angle_alpha 90.00
_cell_angle_beta 93.464(4)
_cell_angle_gamma 90.00
_cell_formula_units_Z 4
_cell_length_a 16.9804(7)
_cell_length_b 14.2037(5)
_cell_length_c 20.7567(10)
_cell_measurement_reflns_used 33182
_cell_measurement_temperature 293(2)
_cell_measurement_theta_max 71.4233
_cell_measurement_theta_min 2.6069
_cell_volume 4997.0(4)
_computing_structure_refinement 'SHELXL-97 (Sheldrick, 1997)'
_computing_structure_solution 'SHELXS-97 (Sheldrick, 1990)'
_diffrn_ambient_temperature 293(2)
_diffrn_measured_fraction_theta_full 1.000
_diffrn_measured_fraction_theta_max 1.000
_diffrn_measurement_device_type 'Xcalibur, Eos, Gemini'
_diffrn_measurement_method '\w scans'
_diffrn_radiation_monochromator graphite
_diffrn_radiation_source 'fine-focus sealed tube'
_diffrn_radiation_type CuK\a
_diffrn_radiation_wavelength 1.54184
_diffrn_reflns_av_R_equivalents 0.1166
_diffrn_reflns_av_sigmaI/netI 0.1115
_diffrn_reflns_limit_h_max 19
_diffrn_reflns_limit_h_min -20
_diffrn_reflns_limit_k_max 14
_diffrn_reflns_limit_k_min -16
_diffrn_reflns_limit_l_max 24
_diffrn_reflns_limit_l_min -22
_diffrn_reflns_number 31360
_diffrn_reflns_theta_full 67.24
_diffrn_reflns_theta_max 67.24
_diffrn_reflns_theta_min 3.27
_exptl_absorpt_coefficient_mu 16.394
_exptl_absorpt_correction_T_max 0.1790
_exptl_absorpt_correction_T_min 0.0838
_exptl_absorpt_correction_type multi-scan
_exptl_absorpt_process_details sadabs
_exptl_crystal_colour blue
_exptl_crystal_density_diffrn 2.052
_exptl_crystal_density_method 'not measured'
_exptl_crystal_description block
_exptl_crystal_F_000 3040
_exptl_crystal_size_max 0.30
_exptl_crystal_size_mid 0.20
_exptl_crystal_size_min 0.16
_refine_diff_density_max 2.774
_refine_diff_density_min -1.339
_refine_diff_density_rms 0.192
_refine_ls_extinction_method none
_refine_ls_goodness_of_fit_ref 1.031
_refine_ls_hydrogen_treatment constr
_refine_ls_matrix_type full
_refine_ls_number_parameters 658
_refine_ls_number_reflns 8957
_refine_ls_number_restraints 1
_refine_ls_restrained_S_all 1.046
_refine_ls_R_factor_all 0.0927
_refine_ls_R_factor_gt 0.0634
_refine_ls_shift/su_max 0.007
_refine_ls_shift/su_mean 0.000
_refine_ls_structure_factor_coef Fsqd
_refine_ls_weighting_details 'calc w=1/[\s^2^(Fo^2^)+(0.0754P)^2^+0.0000P] where P=(Fo^2^+2Fc^2^)/3'
_refine_ls_weighting_scheme calc
_refine_ls_wR_factor_gt 0.1497
_refine_ls_wR_factor_ref 0.1713
_reflns_number_gt 6526
_reflns_number_total 8957
_reflns_threshold_expression >2sigma(I)
_cod_data_source_file c9dt04383g2.cif
_cod_data_source_block exp_6342
_cod_depositor_comments 'Adding full bibliography for 7703149--7703156.cif.'
_cod_database_code 7703152

loop_
_symmetry_equiv_pos_as_xyz
'x, y, z'
'-x+1/2, y+1/2, -z+1/2'
'-x, -y, -z'
'x-1/2, -y-1/2, z-1/2'

loop_
_atom_site_label
_atom_site_type_symbol
_atom_site_fract_x
_atom_site_fract_y
_atom_site_fract_z
_atom_site_U_iso_or_equiv
_atom_site_adp_type
_atom_site_occupancy
_atom_site_symmetry_multiplicity
_atom_site_calc_flag
_atom_site_refinement_flags
Na1 Na -0.1463(2) 0.7781(3) 0.43688(19) 0.0212(8) Uani 1 1 d .
Sm1 Sm 0.38694(3) 0.47438(4) 0.32937(2) 0.01325(14) Uani 1 1 d .
Cu5 Cu 0.27974(8) 0.23766(9) 0.29867(7) 0.0161(3) Uani 1 1 d .
Cu3 Cu 0.48099(8) 0.61966(10) 0.47300(7) 0.0161(3) Uani 1 1 d .
Cu1 Cu 0.41256(9) 0.40554(10) 0.15054(6) 0.0174(3) Uani 1 1 d .
Cu4 Cu 0.26477(8) 0.42441(10) 0.47788(7) 0.0164(3) Uani 1 1 d .
Cu2 Cu 0.55517(8) 0.62531(10) 0.26611(7) 0.0180(3) Uani 1 1 d .
Fe1 Fe -0.01572(9) 0.44506(11) 0.37115(7) 0.0168(3) Uani 1 1 d .
Fe2 Fe 0.17025(9) 0.42288(11) -0.01181(7) 0.0171(3) Uani 1 1 d .
O1 O 0.4726(4) 0.4974(5) 0.1030(3) 0.0157(14) Uani 1 1 d .
O2 O 0.4322(4) 0.4914(5) 0.2225(3) 0.0171(14) Uani 1 1 d .
O3 O 0.6114(4) 0.7021(5) 0.3299(3) 0.0224(16) Uani 1 1 d .
O4 O 0.5111(4) 0.5652(5) 0.3389(3) 0.0168(14) Uani 1 1 d .
O5 O 0.4188(4) 0.6194(5) 0.5494(3) 0.0212(15) Uani 1 1 d .
O6 O 0.4086(4) 0.5232(5) 0.4424(3) 0.0182(14) Uani 1 1 d .
O7 O 0.2117(4) 0.2987(5) 0.4773(3) 0.0182(14) Uani 1 1 d .
O8 O 0.3119(4) 0.3774(5) 0.4012(3) 0.0189(15) Uani 1 1 d .
O9 O 0.2945(4) 0.1820(4) 0.2142(3) 0.0173(14) Uani 1 1 d .
O10 O 0.3459(4) 0.3370(5) 0.2684(3) 0.0165(14) Uani 1 1 d .
O11 O -0.0639(6) 0.3435(7) 0.4767(4) 0.045(2) Uani 1 1 d .
O12 O 0.0737(5) 0.4046(9) -0.1245(4) 0.061(3) Uani 1 1 d .
O13 O 0.2560(4) 0.5039(4) 0.2797(3) 0.0235(16) Uani 1 1 d .
H13B H 0.2472 0.4698 0.2463 0.028 Uiso 1 1 d RD
H13C H 0.2466 0.5613 0.2707 0.028 Uiso 1 1 d R
O14 O 0.3527(4) 0.6411(5) 0.3281(3) 0.0238(16) Uani 1 1 d .
H14B H 0.3543 0.6650 0.2907 0.029 Uiso 1 1 d R
H14C H 0.3813 0.6728 0.3551 0.029 Uiso 1 1 d R
O15 O 0.4838(4) 0.3500(5) 0.3468(3) 0.0194(15) Uani 1 1 d .
H15B H 0.4705 0.3197 0.3798 0.023 Uiso 1 1 d R
H15C H 0.5274 0.3768 0.3575 0.023 Uiso 1 1 d R
O16 O -0.2262(4) 0.6955(6) 0.3561(3) 0.0293(18) Uani 1 1 d .
H16B H -0.2227 0.7224 0.3198 0.035 Uiso 1 1 d R
H16C H -0.2743 0.6966 0.3654 0.035 Uiso 1 1 d R
O17 O -0.0738(6) 0.8409(8) 0.3393(6) 0.070(3) Uani 1 1 d .
H17B H -0.0548 0.8955 0.3464 0.084 Uiso 1 1 d R
H17C H -0.1033 0.8410 0.3047 0.084 Uiso 1 1 d R
O18 O -0.0472(4) 0.8805(5) 0.4865(3) 0.0235(16) Uani 1 1 d .
H18B H -0.0628 0.9061 0.5205 0.028 Uiso 1 1 d R
H18C H -0.0333 0.9230 0.4606 0.028 Uiso 1 1 d R
O19 O 0.3018(5) 0.5313(7) 0.7965(4) 0.045(2) Uani 1 1 d .
H19C H 0.2898 0.5470 0.8342 0.054 Uiso 1 1 d R
H19D H 0.2636 0.5458 0.7700 0.054 Uiso 1 1 d R
O20 O 0.4105(4) 0.1763(5) 0.3399(3) 0.0266(17) Uani 1 1 d .
H20C H 0.3911 0.2246 0.3207 0.032 Uiso 1 1 d R
H20D H 0.4298 0.1408 0.3119 0.032 Uiso 1 1 d R
O21 O 0.1672(4) 0.3528(5) 0.2170(4) 0.0309(18) Uani 1 1 d .
H21C H 0.2106 0.3341 0.2331 0.037 Uiso 1 1 d RD
H21D H 0.1314 0.3178 0.2398 0.037 Uiso 1 1 d R
O22 O 0.8716(9) 0.6870(9) 0.2542(5) 0.101(5) Uani 1 1 d .
H22C H 0.8688 0.6735 0.2142 0.121 Uiso 1 1 d R
H22D H 0.9132 0.6614 0.2711 0.121 Uiso 1 1 d R
C1 C 0.5752(6) 0.6154(7) 0.1303(5) 0.020(2) Uani 1 1 d .
H1A H 0.6123 0.5813 0.1054 0.024 Uiso 1 1 calc R
H1B H 0.5541 0.6672 0.1041 0.024 Uiso 1 1 calc R
C2 C 0.5084(6) 0.5502(7) 0.1462(5) 0.019(2) Uani 1 1 d .
C3 C 0.6065(6) 0.7436(7) 0.4430(5) 0.021(2) Uani 1 1 d .
H3A H 0.6631 0.7400 0.4524 0.026 Uiso 1 1 calc R
H3B H 0.5930 0.8087 0.4335 0.026 Uiso 1 1 calc R
C4 C 0.5839(6) 0.6833(7) 0.3849(5) 0.018(2) Uani 1 1 d .
C5 C 0.3027(6) 0.5452(7) 0.5881(5) 0.020(2) Uani 1 1 d .
H5A H 0.2773 0.6043 0.5979 0.024 Uiso 1 1 calc R
H5B H 0.3297 0.5221 0.6275 0.024 Uiso 1 1 calc R
C6 C 0.3613(6) 0.5618(7) 0.5388(5) 0.020(2) Uani 1 1 d .
C7 C 0.1746(6) 0.1791(7) 0.3966(5) 0.020(2) Uani 1 1 d .
H7A H 0.1886 0.1262 0.4245 0.024 Uiso 1 1 calc R
H7B H 0.1185 0.1906 0.3985 0.024 Uiso 1 1 calc R
C8 C 0.2201(5) 0.2652(7) 0.4199(5) 0.016(2) Uani 1 1 d .
C9 C 0.3538(6) 0.2206(7) 0.1135(5) 0.023(2) Uani 1 1 d .
H9A H 0.3794 0.1598 0.1111 0.028 Uiso 1 1 calc R
H9B H 0.3047 0.2180 0.0871 0.028 Uiso 1 1 calc R
C10 C 0.3366(6) 0.2413(7) 0.1824(5) 0.020(2) Uani 1 1 d .
C11 C 0.0907(6) 0.4674(7) 0.4063(5) 0.017(2) Uani 1 1 d .
C12 C -0.0445(6) 0.5675(8) 0.4045(5) 0.023(2) Uani 1 1 d .
C13 C -0.1169(6) 0.4322(8) 0.3246(5) 0.022(2) Uani 1 1 d .
C14 C 0.0136(6) 0.5191(8) 0.2987(5) 0.024(2) Uani 1 1 d .
C15 C 0.0199(6) 0.3378(7) 0.3221(5) 0.020(2) Uani 1 1 d .
C16 C 0.2407(6) 0.4434(7) 0.0644(5) 0.021(2) Uani 1 1 d .
C17 C 0.1230(6) 0.3304(7) 0.0415(5) 0.020(2) Uani 1 1 d .
C18 C 0.1053(6) 0.5197(8) 0.0230(5) 0.023(2) Uani 1 1 d .
C19 C 0.2311(6) 0.5208(8) -0.0494(5) 0.022(2) Uani 1 1 d .
C20 C 0.2469(6) 0.3288(7) -0.0363(5) 0.021(2) Uani 1 1 d .
N1 N 0.6167(5) 0.6531(6) 0.1893(4) 0.0188(18) Uani 1 1 d .
H1C H 0.6228 0.7157 0.1853 0.023 Uiso 1 1 calc R
H1D H 0.6649 0.6269 0.1945 0.023 Uiso 1 1 calc R
N2 N 0.4933(4) 0.5528(5) 0.2063(4) 0.0158(17) Uani 1 1 d .
N3 N 0.5651(5) 0.7120(6) 0.5003(4) 0.0162(17) Uani 1 1 d .
H3C H 0.5435 0.7619 0.5193 0.019 Uiso 1 1 calc R
H3D H 0.5998 0.6850 0.5291 0.019 Uiso 1 1 calc R
N4 N 0.5340(5) 0.6160(6) 0.3946(4) 0.0157(17) Uani 1 1 d .
N5 N 0.2416(5) 0.4758(6) 0.5650(4) 0.0194(18) Uani 1 1 d .
H5C H 0.1940 0.5037 0.5625 0.023 Uiso 1 1 calc R
H5D H 0.2402 0.4282 0.5935 0.023 Uiso 1 1 calc R
N6 N 0.3500(5) 0.5125(6) 0.4859(4) 0.0189(18) Uani 1 1 d .
N7 N 0.1928(5) 0.1557(5) 0.3287(4) 0.0180(17) Uani 1 1 d .
H7C H 0.1492 0.1638 0.3024 0.022 Uiso 1 1 calc R
H7D H 0.2073 0.0949 0.3265 0.022 Uiso 1 1 calc R
N8 N 0.2673(5) 0.2984(6) 0.3789(4) 0.0180(17) Uani 1 1 d .
N9 N 0.4056(5) 0.2947(6) 0.0883(4) 0.0228(19) Uani 1 1 d .
H9C H 0.3860 0.3141 0.0493 0.027 Uiso 1 1 calc R
H9D H 0.4541 0.2710 0.0838 0.027 Uiso 1 1 calc R
N10 N 0.3649(5) 0.3180(6) 0.2058(4) 0.0161(17) Uani 1 1 d .
N11 N 0.1530(5) 0.4825(6) 0.4288(4) 0.0225(19) Uani 1 1 d .
N12 N -0.0434(5) 0.3833(6) 0.4342(4) 0.0232(19) Uani 1 1 d .
N13 N -0.0619(5) 0.6412(6) 0.4213(4) 0.027(2) Uani 1 1 d .
N14 N -0.1783(6) 0.4242(8) 0.2972(4) 0.034(2) Uani 1 1 d .
N15 N 0.0293(6) 0.5665(7) 0.2559(4) 0.033(2) Uani 1 1 d .
N16 N 0.0390(5) 0.2763(6) 0.2914(5) 0.029(2) Uani 1 1 d .
N17 N 0.2825(5) 0.4556(6) 0.1092(4) 0.0241(19) Uani 1 1 d .
N18 N 0.0983(5) 0.2728(7) 0.0753(5) 0.029(2) Uani 1 1 d .
N19 N 0.0687(6) 0.5809(6) 0.0432(4) 0.026(2) Uani 1 1 d .
N20 N 0.1117(5) 0.4088(7) -0.0768(4) 0.026(2) Uani 1 1 d .
N21 N 0.2678(5) 0.5813(7) -0.0700(4) 0.028(2) Uani 1 1 d .
N22 N 0.2918(6) 0.2747(7) -0.0498(5) 0.032(2) Uani 1 1 d .

loop_
_atom_site_aniso_label
_atom_site_aniso_U_11
_atom_site_aniso_U_22
_atom_site_aniso_U_33
_atom_site_aniso_U_23
_atom_site_aniso_U_13
_atom_site_aniso_U_12
Na1 0.020(2) 0.020(2) 0.024(2) -0.0056(16) 0.0006(16) 0.0007(16)
Sm1 0.0157(3) 0.0094(3) 0.0145(3) -0.0005(2) -0.00028(19) -0.0009(2)
Cu5 0.0200(7) 0.0115(7) 0.0168(7) -0.0021(5) 0.0019(6) -0.0031(5)
Cu3 0.0171(7) 0.0148(7) 0.0160(7) -0.0033(5) -0.0012(6) -0.0031(6)
Cu1 0.0259(8) 0.0125(7) 0.0142(7) -0.0013(5) 0.0039(6) -0.0027(6)
Cu4 0.0165(7) 0.0150(7) 0.0176(7) -0.0039(5) 0.0004(6) -0.0020(6)
Cu2 0.0181(7) 0.0177(7) 0.0182(7) -0.0018(6) 0.0011(6) -0.0045(6)
Fe1 0.0173(8) 0.0151(8) 0.0181(8) 0.0026(6) 0.0008(6) 0.0008(6)
Fe2 0.0199(8) 0.0139(8) 0.0171(8) -0.0002(6) -0.0024(6) -0.0034(6)
O1 0.014(3) 0.020(4) 0.012(3) -0.003(3) -0.001(3) -0.006(3)
O2 0.011(3) 0.014(3) 0.027(4) -0.003(3) 0.003(3) -0.005(3)
O3 0.021(4) 0.026(4) 0.021(4) 0.003(3) -0.002(3) -0.010(3)
O4 0.019(3) 0.016(3) 0.014(3) -0.003(3) 0.001(3) -0.003(3)
O5 0.026(4) 0.023(4) 0.014(3) -0.004(3) -0.001(3) -0.003(3)
O6 0.020(3) 0.016(3) 0.019(4) -0.006(3) 0.006(3) -0.006(3)
O7 0.024(4) 0.011(3) 0.021(4) -0.003(3) 0.007(3) 0.003(3)
O8 0.019(3) 0.020(4) 0.018(3) -0.011(3) 0.001(3) -0.003(3)
O9 0.020(3) 0.009(3) 0.023(4) 0.002(3) 0.008(3) -0.004(3)
O10 0.021(3) 0.020(4) 0.008(3) -0.006(3) 0.001(3) -0.003(3)
O11 0.062(6) 0.046(6) 0.025(4) 0.016(4) -0.009(4) -0.023(5)
O12 0.033(5) 0.130(11) 0.020(5) -0.012(5) -0.008(4) -0.010(6)
O13 0.022(4) 0.016(4) 0.032(4) 0.003(3) -0.002(3) -0.001(3)
O14 0.026(4) 0.013(4) 0.030(4) -0.006(3) -0.009(3) -0.002(3)
O15 0.018(3) 0.021(4) 0.019(4) -0.002(3) 0.000(3) 0.002(3)
O16 0.028(4) 0.042(5) 0.018(4) 0.002(3) 0.004(3) -0.001(4)
O17 0.066(7) 0.056(7) 0.084(8) 0.007(6) -0.020(6) -0.017(6)
O18 0.028(4) 0.022(4) 0.022(4) -0.002(3) 0.010(3) -0.004(3)
O19 0.040(5) 0.063(7) 0.030(5) -0.011(4) -0.013(4) 0.023(5)
O20 0.032(4) 0.023(4) 0.025(4) -0.002(3) -0.001(3) 0.006(3)
O21 0.022(4) 0.038(5) 0.032(4) 0.002(4) 0.000(3) 0.005(3)
O22 0.178(14) 0.081(9) 0.045(7) 0.010(6) 0.024(8) 0.082(10)
C1 0.026(5) 0.018(5) 0.015(5) -0.005(4) 0.000(4) -0.009(4)
C2 0.019(5) 0.017(5) 0.022(5) 0.003(4) 0.004(4) -0.003(4)
C3 0.024(5) 0.021(5) 0.018(5) -0.005(4) -0.003(4) -0.007(4)
C4 0.018(5) 0.013(5) 0.023(5) -0.005(4) 0.002(4) -0.004(4)
C5 0.014(5) 0.021(5) 0.026(5) -0.017(4) 0.002(4) -0.004(4)
C6 0.022(5) 0.017(5) 0.018(5) 0.009(4) -0.001(4) -0.003(4)
C7 0.018(5) 0.028(6) 0.014(5) 0.002(4) 0.001(4) -0.009(4)
C8 0.012(5) 0.014(5) 0.021(5) 0.000(4) -0.007(4) 0.005(4)
C9 0.029(6) 0.020(5) 0.021(5) -0.006(4) 0.003(4) -0.006(4)
C10 0.012(5) 0.022(5) 0.025(5) -0.009(4) -0.002(4) 0.000(4)
C11 0.019(5) 0.008(4) 0.025(5) 0.004(4) 0.003(4) -0.005(4)
C12 0.021(5) 0.022(6) 0.028(6) -0.002(4) 0.006(4) 0.005(4)
C13 0.012(5) 0.028(6) 0.025(5) -0.007(4) 0.001(4) 0.005(4)
C14 0.024(6) 0.027(6) 0.021(6) -0.010(5) -0.001(4) -0.008(5)
C15 0.015(5) 0.019(5) 0.026(5) 0.007(4) 0.002(4) 0.002(4)
C16 0.028(6) 0.010(5) 0.026(6) -0.003(4) -0.002(5) 0.000(4)
C17 0.023(5) 0.014(5) 0.021(5) 0.009(4) -0.006(4) -0.001(4)
C18 0.021(5) 0.022(6) 0.027(6) 0.002(4) 0.001(4) -0.006(4)
C19 0.019(5) 0.025(6) 0.022(5) 0.004(4) -0.003(4) 0.002(4)
C20 0.028(6) 0.020(5) 0.016(5) -0.006(4) 0.003(4) 0.001(5)
N1 0.014(4) 0.021(4) 0.021(4) 0.004(3) 0.003(3) -0.002(3)
N2 0.013(4) 0.010(4) 0.025(4) 0.002(3) 0.000(3) -0.005(3)
N3 0.019(4) 0.014(4) 0.015(4) -0.008(3) -0.004(3) 0.003(3)
N4 0.021(4) 0.015(4) 0.011(4) -0.003(3) -0.002(3) 0.003(3)
N5 0.018(4) 0.020(4) 0.021(4) -0.005(3) 0.006(3) -0.002(3)
N6 0.016(4) 0.020(4) 0.021(4) -0.006(3) 0.001(3) -0.003(3)
N7 0.030(5) 0.008(4) 0.016(4) 0.001(3) 0.003(3) -0.004(3)
N8 0.020(4) 0.020(4) 0.014(4) -0.006(3) 0.002(3) -0.001(3)
N9 0.033(5) 0.018(5) 0.018(4) 0.001(3) 0.005(4) 0.001(4)
N10 0.019(4) 0.019(4) 0.010(4) 0.001(3) 0.003(3) 0.003(3)
N11 0.020(5) 0.015(4) 0.032(5) 0.001(4) -0.004(4) 0.001(4)
N12 0.023(5) 0.018(4) 0.027(5) 0.004(4) -0.009(4) -0.004(4)
N13 0.026(5) 0.024(5) 0.030(5) -0.005(4) -0.008(4) 0.004(4)
N14 0.036(6) 0.047(7) 0.019(5) -0.007(4) 0.008(4) -0.005(5)
N15 0.045(6) 0.034(6) 0.021(5) 0.009(4) 0.009(4) -0.009(5)
N16 0.030(5) 0.014(5) 0.041(6) -0.001(4) 0.005(4) -0.004(4)
N17 0.023(5) 0.022(5) 0.026(5) 0.001(4) -0.008(4) -0.005(4)
N18 0.026(5) 0.021(5) 0.038(6) 0.008(4) -0.007(4) -0.002(4)
N19 0.040(6) 0.018(5) 0.021(5) 0.001(4) -0.005(4) -0.007(4)
N20 0.019(5) 0.036(6) 0.024(5) -0.003(4) 0.009(4) 0.000(4)
N21 0.025(5) 0.026(5) 0.033(5) 0.004(4) -0.006(4) -0.003(4)
N22 0.031(5) 0.037(6) 0.029(5) 0.000(4) -0.002(4) 0.001(5)

loop_
_atom_type_symbol
_atom_type_description
_atom_type_scat_dispersion_real
_atom_type_scat_dispersion_imag
_atom_type_scat_source
C C 0.0181 0.0091 'International Tables Vol C Tables 4.2.6.8 and 6.1.1.4'
H H 0.0000 0.0000 'International Tables Vol C Tables 4.2.6.8 and 6.1.1.4'
O O 0.0492 0.0322 'International Tables Vol C Tables 4.2.6.8 and 6.1.1.4'
Fe Fe -1.1336 3.1974 'International Tables Vol C Tables 4.2.6.8 and 6.1.1.4'
Cu Cu -1.9646 0.5888 'International Tables Vol C Tables 4.2.6.8 and 6.1.1.4'
Sm Sm -5.3236 12.2178 'International Tables Vol C Tables 4.2.6.8 and 6.1.1.4'
N N 0.0311 0.0180 'International Tables Vol C Tables 4.2.6.8 and 6.1.1.4'
Na Na 0.1353 0.1239 'International Tables Vol C Tables 4.2.6.8 and 6.1.1.4'

loop_
_geom_angle_atom_site_label_1
_geom_angle_atom_site_label_2
_geom_angle_atom_site_label_3
_geom_angle
_geom_angle_site_symmetry_1
_geom_angle_site_symmetry_3
O16 Na1 O18 161.0(3) . .
O16 Na1 O7 91.7(3) . 3_566
O18 Na1 O7 107.4(3) . 3_566
O16 Na1 N13 80.2(3) . .
O18 Na1 N13 97.8(3) . .
O7 Na1 N13 92.2(3) 3_566 .
O16 Na1 N21 92.8(3) . 4_576
O18 Na1 N21 86.1(3) . 4_576
O7 Na1 N21 96.4(3) 3_566 4_576
N13 Na1 N21 169.1(4) . 4_576
O2 Sm1 O10 72.3(2) . .
O2 Sm1 O13 85.8(2) . .
O10 Sm1 O13 71.8(2) . .
O2 Sm1 O15 87.7(2) . .
O10 Sm1 O15 70.1(2) . .
O13 Sm1 O15 141.6(2) . .
O2 Sm1 O14 88.9(2) . .
O10 Sm1 O14 136.1(2) . .
O13 Sm1 O14 67.4(2) . .
O15 Sm1 O14 150.2(2) . .
O2 Sm1 O8 145.8(2) . .
O10 Sm1 O8 73.6(2) . .
O13 Sm1 O8 81.9(2) . .
O15 Sm1 O8 82.7(2) . .
O14 Sm1 O8 114.9(2) . .
O2 Sm1 O6 144.7(2) . .
O10 Sm1 O6 139.0(2) . .
O13 Sm1 O6 116.0(2) . .
O15 Sm1 O6 90.1(2) . .
O14 Sm1 O6 76.0(2) . .
O8 Sm1 O6 68.3(2) . .
O2 Sm1 O4 72.6(2) . .
O10 Sm1 O4 133.2(2) . .
O13 Sm1 O4 134.3(2) . .
O15 Sm1 O4 78.5(2) . .
O14 Sm1 O4 72.3(2) . .
O8 Sm1 O4 136.1(2) . .
O6 Sm1 O4 72.4(2) . .
N8 Cu5 O10 92.9(3) . .
N8 Cu5 O9 176.8(3) . .
O10 Cu5 O9 84.0(3) . .
N8 Cu5 N7 82.4(3) . .
O10 Cu5 N7 167.6(3) . .
O9 Cu5 N7 100.4(3) . .
N8 Cu5 H20C 89.7 . .
O10 Cu5 H20C 64.3 . .
O9 Cu5 H20C 89.8 . .
N7 Cu5 H20C 126.9 . .
N4 Cu3 O6 91.4(3) . .
N4 Cu3 O5 175.2(3) . .
O6 Cu3 O5 84.3(3) . .
N4 Cu3 N3 83.9(3) . .
O6 Cu3 N3 173.9(3) . .
O5 Cu3 N3 100.6(3) . .
N10 Cu1 O2 90.4(3) . .
N10 Cu1 O1 172.3(3) . .
O2 Cu1 O1 84.2(3) . .
N10 Cu1 N9 82.3(3) . .
O2 Cu1 N9 167.1(3) . .
O1 Cu1 N9 102.0(3) . .
N10 Cu1 N17 89.6(3) . .
O2 Cu1 N17 101.4(3) . .
O1 Cu1 N17 96.7(3) . .
N9 Cu1 N17 89.2(3) . .
N6 Cu4 O8 87.1(3) . .
N6 Cu4 O7 157.4(3) . .
O8 Cu4 O7 84.0(3) . .
N6 Cu4 N5 82.7(3) . .
O8 Cu4 N5 167.0(3) . .
O7 Cu4 N5 102.5(3) . .
N6 Cu4 N11 114.3(3) . .
O8 Cu4 N11 97.6(3) . .
O7 Cu4 N11 87.5(3) . .
N5 Cu4 N11 93.9(3) . .
N2 Cu2 O4 92.7(3) . .
N2 Cu2 O3 175.9(3) . .
O4 Cu2 O3 84.9(3) . .
N2 Cu2 N1 83.1(3) . .
O4 Cu2 N1 163.9(3) . .
O3 Cu2 N1 100.1(3) . .
N12 Fe1 C13 93.4(4) . .
N12 Fe1 C14 178.2(5) . .
C13 Fe1 C14 85.7(5) . .
N12 Fe1 C11 95.3(4) . .
C13 Fe1 C11 171.3(4) . .
C14 Fe1 C11 85.7(4) . .
N12 Fe1 C12 95.8(4) . .
C13 Fe1 C12 91.6(4) . .
C14 Fe1 C12 82.7(4) . .
C11 Fe1 C12 88.2(4) . .
N12 Fe1 C15 96.3(4) . .
C13 Fe1 C15 87.7(4) . .
C14 Fe1 C15 85.2(4) . .
C11 Fe1 C15 90.7(4) . .
C12 Fe1 C15 167.8(4) . .
N20 Fe2 C17 97.9(4) . .
N20 Fe2 C19 93.9(4) . .
C17 Fe2 C19 168.2(4) . .
N20 Fe2 C18 93.7(5) . .
C17 Fe2 C18 90.2(4) . .
C19 Fe2 C18 88.3(4) . .
N20 Fe2 C16 178.2(5) . .
C17 Fe2 C16 83.8(4) . .
C19 Fe2 C16 84.4(4) . .
C18 Fe2 C16 85.7(4) . .
N20 Fe2 C20 94.8(4) . .
C17 Fe2 C20 89.4(4) . .
C19 Fe2 C20 90.3(4) . .
C18 Fe2 C20 171.5(4) . .
C16 Fe2 C20 85.8(4) . .
C2 O1 Cu1 105.9(6) . .
N2 O2 Cu1 107.4(5) . .
N2 O2 Sm1 124.3(5) . .
Cu1 O2 Sm1 126.6(3) . .
C4 O3 Cu2 107.5(6) . .
N4 O4 Cu2 108.5(5) . .
N4 O4 Sm1 122.0(5) . .
Cu2 O4 Sm1 122.6(3) . .
C6 O5 Cu3 107.8(6) . .
N6 O6 Cu3 109.4(5) . .
N6 O6 Sm1 121.1(5) . .
Cu3 O6 Sm1 125.0(3) . .
C8 O7 Cu4 104.9(6) . .
C8 O7 Na1 126.3(6) . 3_566
Cu4 O7 Na1 128.8(3) . 3_566
N8 O8 Cu4 107.6(5) . .
N8 O8 Sm1 122.4(5) . .
Cu4 O8 Sm1 124.1(3) . .
C10 O9 Cu5 107.3(6) . .
N10 O10 Cu5 109.7(5) . .
N10 O10 Sm1 125.1(5) . .
Cu5 O10 Sm1 125.3(3) . .
Sm1 O13 H13B 111.0 . .
Sm1 O13 H13C 114.4 . .
H13B O13 H13C 110.2 . .
Sm1 O14 H14B 112.2 . .
Sm1 O14 H14C 112.4 . .
H14B O14 H14C 110.0 . .
Sm1 O15 H15B 106.2 . .
Sm1 O15 H15C 106.5 . .
H15B O15 H15C 106.6 . .
Na1 O16 H16B 109.4 . .
Na1 O16 H16C 110.0 . .
H16B O16 H16C 108.3 . .
H17B O17 H17C 109.9 . .
Na1 O18 H18B 111.5 . .
Na1 O18 H18C 111.8 . .
H18B O18 H18C 109.6 . .
H19C O19 H19D 108.5 . .
H20C O20 H20D 108.3 . .
H21C O21 H21D 102.3 . .
H22C O22 H22D 107.5 . .
N1 C1 C2 111.6(8) . .
N1 C1 H1A 109.3 . .
C2 C1 H1A 109.3 . .
N1 C1 H1B 109.3 . .
C2 C1 H1B 109.3 . .
H1A C1 H1B 108.0 . .
O1 C2 N2 125.1(9) . .
O1 C2 C1 122.0(8) . .
N2 C2 C1 112.9(9) . .
N3 C3 C4 111.0(8) . .
N3 C3 H3A 109.4 . .
C4 C3 H3A 109.4 . .
N3 C3 H3B 109.4 . .
C4 C3 H3B 109.4 . .
H3A C3 H3B 108.0 . .
O3 C4 N4 124.3(9) . .
O3 C4 C3 120.2(8) . .
N4 C4 C3 115.5(8) . .
C6 C5 N5 111.5(8) . .
C6 C5 H5A 109.3 . .
N5 C5 H5A 109.3 . .
C6 C5 H5B 109.3 . .
N5 C5 H5B 109.3 . .
H5A C5 H5B 108.0 . .
O5 C6 N6 123.9(9) . .
O5 C6 C5 121.2(9) . .
N6 C6 C5 114.9(9) . .
N7 C7 C8 110.5(8) . .
N7 C7 H7A 109.5 . .
C8 C7 H7A 109.5 . .
N7 C7 H7B 109.5 . .
C8 C7 H7B 109.5 . .
H7A C7 H7B 108.1 . .
N8 C8 O7 125.3(9) . .
N8 C8 C7 114.1(8) . .
O7 C8 C7 120.5(8) . .
N9 C9 C10 110.3(8) . .
N9 C9 H9A 109.6 . .
C10 C9 H9A 109.6 . .
N9 C9 H9B 109.6 . .
C10 C9 H9B 109.6 . .
H9A C9 H9B 108.1 . .
N10 C10 O9 124.2(9) . .
N10 C10 C9 116.1(9) . .
O9 C10 C9 119.8(9) . .
N11 C11 Fe1 177.7(9) . .
N13 C12 Fe1 176.8(10) . .
N14 C13 Fe1 179.2(10) . .
N15 C14 Fe1 177.2(11) . .
N16 C15 Fe1 177.4(10) . .
N17 C16 Fe2 179.7(10) . .
N18 C17 Fe2 176.4(9) . .
N19 C18 Fe2 176.9(10) . .
N21 C19 Fe2 177.6(10) . .
N22 C20 Fe2 179.2(11) . .
C1 N1 Cu2 110.1(6) . .
C1 N1 H1C 109.6 . .
Cu2 N1 H1C 109.6 . .
C1 N1 H1D 109.6 . .
Cu2 N1 H1D 109.6 . .
H1C N1 H1D 108.2 . .
C2 N2 O2 113.9(8) . .
C2 N2 Cu2 121.1(7) . .
O2 N2 Cu2 124.7(6) . .
C3 N3 Cu3 109.7(5) . .
C3 N3 H3C 109.7 . .
Cu3 N3 H3C 109.7 . .
C3 N3 H3D 109.7 . .
Cu3 N3 H3D 109.7 . .
H3C N3 H3D 108.2 . .
C4 N4 O4 113.8(8) . .
C4 N4 Cu3 117.2(7) . .
O4 N4 Cu3 126.7(6) . .
C5 N5 Cu4 111.0(6) . .
C5 N5 H5C 109.4 . .
Cu4 N5 H5C 109.4 . .
C5 N5 H5D 109.4 . .
Cu4 N5 H5D 109.4 . .
H5C N5 H5D 108.0 . .
C6 N6 O6 114.3(8) . .
C6 N6 Cu4 119.7(7) . .
O6 N6 Cu4 125.6(6) . .
C7 N7 Cu5 111.1(6) . .
C7 N7 H7C 109.4 . .
Cu5 N7 H7C 109.4 . .
C7 N7 H7D 109.4 . .
Cu5 N7 H7D 109.4 . .
H7C N7 H7D 108.0 . .
C8 N8 O8 114.4(8) . .
C8 N8 Cu5 121.3(7) . .
O8 N8 Cu5 124.1(6) . .
C9 N9 Cu1 109.8(6) . .
C9 N9 H9C 109.7 . .
Cu1 N9 H9C 109.7 . .
C9 N9 H9D 109.7 . .
Cu1 N9 H9D 109.7 . .
H9C N9 H9D 108.2 . .
C10 N10 O10 114.8(8) . .
C10 N10 Cu1 119.5(7) . .
O10 N10 Cu1 124.8(6) . .
C11 N11 Cu4 147.6(8) . .
O11 N12 Fe1 177.9(10) . .
C12 N13 Na1 158.1(9) . .
C16 N17 Cu1 138.3(8) . .
O12 N20 Fe2 174.7(10) . .
C19 N21 Na1 155.1(9) . 4_675

loop_
_geom_bond_atom_site_label_1
_geom_bond_atom_site_label_2
_geom_bond_distance
_geom_bond_site_symmetry_2
Na1 O16 2.398(9) .
Na1 O18 2.409(8) .
Na1 O7 2.414(8) 3_566
Na1 N13 2.449(10) .
Na1 N21 2.472(10) 4_576
Sm1 O2 2.404(7) .
Sm1 O10 2.406(6) .
Sm1 O13 2.430(7) .
Sm1 O15 2.426(7) .
Sm1 O14 2.438(7) .
Sm1 O8 2.445(7) .
Sm1 O6 2.454(7) .
Sm1 O4 2.470(7) .
Cu5 N8 1.898(8) .
Cu5 O10 1.931(7) .
Cu5 O9 1.953(7) .
Cu5 N7 2.008(8) .
Cu5 H20C 1.9269 .
Cu3 N4 1.908(8) .
Cu3 O6 1.922(7) .
Cu3 O5 1.957(7) .
Cu3 N3 1.996(8) .
Cu1 N10 1.905(8) .
Cu1 O2 1.942(7) .
Cu1 O1 1.958(6) .
Cu1 N9 2.035(8) .
Cu1 N17 2.427(9) .
Cu4 N6 1.913(8) .
Cu4 O8 1.943(6) .
Cu4 O7 2.000(7) .
Cu4 N5 2.011(8) .
Cu4 N11 2.255(9) .
Cu2 N2 1.884(8) .
Cu2 O4 1.925(6) .
Cu2 O3 1.924(7) .
Cu2 N1 1.998(8) .
Fe1 N12 1.667(9) .
Fe1 C13 1.928(10) .
Fe1 C14 1.927(11) .
Fe1 C11 1.934(10) .
Fe1 C12 1.945(11) .
Fe1 C15 1.949(11) .
Fe2 N20 1.638(9) .
Fe2 C17 1.924(10) .
Fe2 C19 1.926(11) .
Fe2 C18 1.930(11) .
Fe2 C16 1.947(11) .
Fe2 C20 1.953(10) .
O1 C2 1.292(12) .
O2 N2 1.410(9) .
O3 C4 1.288(11) .
O4 N4 1.398(10) .
O5 C6 1.282(12) .
O6 N6 1.392(10) .
O7 C8 1.299(11) .
O7 Na1 2.414(7) 3_566
O8 N8 1.416(10) .
O9 C10 1.310(12) .
O10 N10 1.385(9) .
O11 N12 1.120(11) .
O12 N20 1.152(12) .
O13 H13B 0.8500 .
O13 H13C 0.8500 .
O14 H14B 0.8497 .
O14 H14C 0.8499 .
O15 H15B 0.8501 .
O15 H15C 0.8496 .
O16 H16B 0.8500 .
O16 H16C 0.8500 .
O17 H17B 0.8498 .
O17 H17C 0.8501 .
O18 H18B 0.8500 .
O18 H18C 0.8499 .
O19 H19C 0.8503 .
O19 H19D 0.8497 .
O20 H20C 0.8501 .
O20 H20D 0.8500 .
O21 H21C 0.8345 .
O21 H21D 0.9354 .
O22 H22C 0.8501 .
O22 H22D 0.8500 .
C1 N1 1.475(12) .
C1 C2 1.516(13) .
C1 H1A 0.9700 .
C1 H1B 0.9700 .
C2 N2 1.288(12) .
C3 N3 1.486(12) .
C3 C4 1.509(13) .
C3 H3A 0.9700 .
C3 H3B 0.9700 .
C4 N4 1.301(12) .
C5 C6 1.489(13) .
C5 N5 1.489(12) .
C5 H5A 0.9700 .
C5 H5B 0.9700 .
C6 N6 1.307(13) .
C7 N7 1.498(12) .
C7 C8 1.511(13) .
C7 H7A 0.9700 .
C7 H7B 0.9700 .
C8 N8 1.292(12) .
C9 N9 1.487(13) .
C9 C10 1.505(13) .
C9 H9A 0.9700 .
C9 H9B 0.9700 .
C10 N10 1.275(13) .
C11 N11 1.150(13) .
C12 N13 1.147(14) .
C13 N14 1.163(14) .
C14 N15 1.158(14) .
C15 N16 1.140(14) .
C16 N17 1.149(13) .
C17 N18 1.172(13) .
C18 N19 1.161(14) .
C19 N21 1.158(14) .
C20 N22 1.129(14) .
N1 H1C 0.9000 .
N1 H1D 0.9000 .
N3 H3C 0.9000 .
N3 H3D 0.9000 .
N5 H5C 0.9000 .
N5 H5D 0.9000 .
N7 H7C 0.9000 .
N7 H7D 0.9000 .
N9 H9C 0.9000 .
N9 H9D 0.9000 .
N21 Na1 2.472(10) 4_675

loop_
_geom_hbond_atom_site_label_D
_geom_hbond_atom_site_label_H
_geom_hbond_atom_site_label_A
_geom_hbond_distance_DH
_geom_hbond_distance_HA
_geom_hbond_distance_DA
_geom_hbond_angle_DHA
_geom_hbond_site_symmetry_A
O13 H13C O9 0.85 1.88 2.677(9) 154.5 2
O14 H14B N7 0.85 2.56 3.305(11) 146.9 2
O14 H14C N18 0.85 2.04 2.831(11) 154.5 2
O15 H15B N3 0.85 2.64 3.443(10) 158.9 3_666
O15 H15C O5 0.85 2.09 2.672(10) 125.4 3_666
O16 H16B O22 0.85 2.22 2.770(14) 122.3 1_455
O16 H16C O3 0.85 2.04 2.779(10) 145.7 1_455
O17 H17B O1 0.85 2.23 3.013(13) 153.4 2
O17 H17C O19 0.85 2.42 2.884(15) 114.6 4_575
O17 H17C O22 0.85 2.45 2.926(18) 115.9 1_455
O18 H18B O1 0.85 2.25 2.979(10) 144.1 4_576
O18 H18C O1 0.85 2.02 2.845(9) 162.7 2
O19 H19C N21 0.85 2.10 2.952(13) 175.9 1_556
O19 H19D N14 0.85 2.00 2.843(13) 176.0 3_566
O22 H22D N15 0.85 2.42 3.176(16) 147.8 1_655
O22 H22C O12 0.85 2.42 3.180(14) 148.4 3_665
N1 H1D O19 0.90 2.32 2.969(12) 128.8 3_666
N3 H3D O8 0.90 2.21 3.105(11) 177.9 3_666
N3 H3C N19 0.90 2.32 3.073(12) 140.9 4_676
N5 H5D O16 0.90 2.06 2.953(12) 168.7 3_566
N7 H7D N17 0.90 2.39 3.139(12) 141.1 2_545
N9 H9D N13 0.90 2.60 3.449(13) 156.7 2_545
O13 H13B O21 0.85 2.21 2.886(8) 136.6 .
O20 H20C O10 0.85 2.05 2.901(10) 176.1 .
O20 H20C N8 0.85 2.70 3.133(11) 113.2 .
O21 H21C O10 0.83 2.37 3.163(10) 159.2 .
O21 H21C O9 0.83 2.63 3.253(10) 132.6 .
O21 H21D N16 0.94 2.04 2.950(12) 164.3 .
N9 H9C N22 0.90 2.59 3.372(13) 145.7 .
N7 H7C N16 0.90 2.46 3.180(13) 137.1 .

loop_
_geom_torsion_atom_site_label_1
_geom_torsion_atom_site_label_2
_geom_torsion_atom_site_label_3
_geom_torsion_atom_site_label_4
_geom_torsion
_geom_torsion_site_symmetry_1
_geom_torsion_site_symmetry_4
O2 Cu1 O1 C2 15.4(6) . .
N9 Cu1 O1 C2 -153.1(6) . .
N17 Cu1 O1 C2 116.2(6) . .
N10 Cu1 O2 N2 158.9(5) . .
O1 Cu1 O2 N2 -15.7(5) . .
N9 Cu1 O2 N2 103.6(14) . .
N17 Cu1 O2 N2 -111.4(5) . .
N10 Cu1 O2 Sm1 -6.9(4) . .
O1 Cu1 O2 Sm1 178.6(4) . .
N9 Cu1 O2 Sm1 -62.1(15) . .
N17 Cu1 O2 Sm1 82.8(4) . .
O10 Sm1 O2 N2 -160.4(7) . .
O13 Sm1 O2 N2 127.4(6) . .
O15 Sm1 O2 N2 -90.5(6) . .
O14 Sm1 O2 N2 60.0(6) . .
O8 Sm1 O2 N2 -163.8(5) . .
O6 Sm1 O2 N2 -3.6(8) . .
O4 Sm1 O2 N2 -11.8(6) . .
O10 Sm1 O2 Cu1 3.1(4) . .
O13 Sm1 O2 Cu1 -69.2(4) . .
O15 Sm1 O2 Cu1 73.0(4) . .
O14 Sm1 O2 Cu1 -136.6(4) . .
O8 Sm1 O2 Cu1 -0.3(7) . .
O6 Sm1 O2 Cu1 159.9(3) . .
O4 Sm1 O2 Cu1 151.7(4) . .
O4 Cu2 O3 C4 -8.2(6) . .
N1 Cu2 O3 C4 -172.8(7) . .
N2 Cu2 O4 N4 -168.7(5) . .
O3 Cu2 O4 N4 7.9(5) . .
N1 Cu2 O4 N4 117.1(11) . .
N2 Cu2 O4 Sm1 -17.3(4) . .
O3 Cu2 O4 Sm1 159.3(4) . .
N1 Cu2 O4 Sm1 -91.5(11) . .
O2 Sm1 O4 N4 164.5(6) . .
O10 Sm1 O4 N4 -152.5(5) . .
O13 Sm1 O4 N4 98.9(6) . .
O15 Sm1 O4 N4 -104.3(6) . .
O14 Sm1 O4 N4 69.9(6) . .
O8 Sm1 O4 N4 -37.8(7) . .
O6 Sm1 O4 N4 -10.5(6) . .
O2 Sm1 O4 Cu2 16.9(3) . .
O10 Sm1 O4 Cu2 59.8(5) . .
O13 Sm1 O4 Cu2 -48.8(5) . .
O15 Sm1 O4 Cu2 108.0(4) . .
O14 Sm1 O4 Cu2 -77.7(4) . .
O8 Sm1 O4 Cu2 174.5(3) . .
O6 Sm1 O4 Cu2 -158.2(4) . .
O6 Cu3 O5 C6 -3.7(7) . .
N3 Cu3 O5 C6 -179.9(6) . .
N4 Cu3 O6 N6 -172.5(6) . .
O5 Cu3 O6 N6 5.4(6) . .
N4 Cu3 O6 Sm1 -16.2(4) . .
O5 Cu3 O6 Sm1 161.7(4) . .
O2 Sm1 O6 N6 161.4(5) . .
O10 Sm1 O6 N6 -53.5(7) . .
O13 Sm1 O6 N6 38.2(7) . .
O15 Sm1 O6 N6 -112.5(6) . .
O14 Sm1 O6 N6 94.1(6) . .
O8 Sm1 O6 N6 -30.5(6) . .
O4 Sm1 O6 N6 169.6(7) . .
O2 Sm1 O6 Cu3 7.7(7) . .
O10 Sm1 O6 Cu3 152.8(3) . .
O13 Sm1 O6 Cu3 -115.5(4) . .
O15 Sm1 O6 Cu3 93.8(4) . .
O14 Sm1 O6 Cu3 -59.6(4) . .
O8 Sm1 O6 Cu3 175.8(5) . .
O4 Sm1 O6 Cu3 15.9(4) . .
N6 Cu4 O7 C8 -83.4(10) . .
O8 Cu4 O7 C8 -15.9(6) . .
N5 Cu4 O7 C8 175.5(6) . .
N11 Cu4 O7 C8 82.0(6) . .
N6 Cu4 O7 Na1 96.2(8) . 3_566
O8 Cu4 O7 Na1 163.7(4) . 3_566
N5 Cu4 O7 Na1 -4.9(5) . 3_566
N11 Cu4 O7 Na1 -98.3(4) . 3_566
N6 Cu4 O8 N8 175.4(6) . .
O7 Cu4 O8 N8 16.3(5) . .
N5 Cu4 O8 N8 137.2(14) . .
N11 Cu4 O8 N8 -70.4(6) . .
N6 Cu4 O8 Sm1 -31.2(4) . .
O7 Cu4 O8 Sm1 169.7(4) . .
N5 Cu4 O8 Sm1 -69.4(16) . .
N11 Cu4 O8 Sm1 83.0(4) . .
O2 Sm1 O8 N8 -7.3(8) . .
O10 Sm1 O8 N8 -10.7(6) . .
O13 Sm1 O8 N8 62.7(6) . .
O15 Sm1 O8 N8 -82.1(6) . .
O14 Sm1 O8 N8 123.1(6) . .
O6 Sm1 O8 N8 -175.1(7) . .
O4 Sm1 O8 N8 -147.0(6) . .
O2 Sm1 O8 Cu4 -156.9(3) . .
O10 Sm1 O8 Cu4 -160.3(4) . .
O13 Sm1 O8 Cu4 -87.0(4) . .
O15 Sm1 O8 Cu4 128.3(4) . .
O14 Sm1 O8 Cu4 -26.5(5) . .
O6 Sm1 O8 Cu4 35.2(3) . .
O4 Sm1 O8 Cu4 63.3(5) . .
O10 Cu5 O9 C10 -2.7(6) . .
N7 Cu5 O9 C10 165.6(6) . .
N8 Cu5 O10 N10 -177.1(5) . .
O9 Cu5 O10 N10 1.9(5) . .
N7 Cu5 O10 N10 -109.6(14) . .
N8 Cu5 O10 Sm1 1.8(4) . .
O9 Cu5 O10 Sm1 -179.2(4) . .
N7 Cu5 O10 Sm1 69.3(15) . .
O2 Sm1 O10 N10 4.1(6) . .
O13 Sm1 O10 N10 95.5(6) . .
O15 Sm1 O10 N10 -89.9(6) . .
O14 Sm1 O10 N10 73.0(7) . .
O8 Sm1 O10 N10 -177.9(7) . .
O6 Sm1 O10 N10 -155.6(5) . .
O4 Sm1 O10 N10 -39.0(7) . .
O2 Sm1 O10 Cu5 -174.6(4) . .
O13 Sm1 O10 Cu5 -83.3(4) . .
O15 Sm1 O10 Cu5 91.3(4) . .
O14 Sm1 O10 Cu5 -105.8(4) . .
O8 Sm1 O10 Cu5 3.4(4) . .
O6 Sm1 O10 Cu5 25.7(6) . .
O4 Sm1 O10 Cu5 142.3(3) . .
Cu1 O1 C2 N2 -13.0(12) . .
Cu1 O1 C2 C1 165.7(8) . .
N1 C1 C2 O1 -168.4(9) . .
N1 C1 C2 N2 10.5(12) . .
Cu2 O3 C4 N4 7.5(12) . .
Cu2 O3 C4 C3 -169.9(7) . .
N3 C3 C4 O3 177.3(9) . .
N3 C3 C4 N4 -0.2(13) . .
Cu3 O5 C6 N6 1.1(12) . .
Cu3 O5 C6 C5 179.8(8) . .
N5 C5 C6 O5 179.9(9) . .
N5 C5 C6 N6 -1.2(13) . .
Cu4 O7 C8 N8 13.4(11) . .
Na1 O7 C8 N8 -166.2(7) 3_566 .
Cu4 O7 C8 C7 -168.5(7) . .
Na1 O7 C8 C7 11.8(12) 3_566 .
N7 C7 C8 N8 -3.1(12) . .
N7 C7 C8 O7 178.7(8) . .
Cu5 O9 C10 N10 3.4(12) . .
Cu5 O9 C10 C9 -176.2(7) . .
N9 C9 C10 N10 3.2(13) . .
N9 C9 C10 O9 -177.1(9) . .
C2 C1 N1 Cu2 -11.8(10) . .
N2 Cu2 N1 C1 8.0(7) . .
O4 Cu2 N1 C1 83.5(13) . .
O3 Cu2 N1 C1 -169.4(6) . .
O1 C2 N2 O2 -0.1(14) . .
C1 C2 N2 O2 -178.9(8) . .
O1 C2 N2 Cu2 174.8(8) . .
C1 C2 N2 Cu2 -4.0(12) . .
Cu1 O2 N2 C2 13.4(9) . .
Sm1 O2 N2 C2 179.5(6) . .
Cu1 O2 N2 Cu2 -161.3(4) . .
Sm1 O2 N2 Cu2 4.8(9) . .
O4 Cu2 N2 C2 -166.7(8) . .
N1 Cu2 N2 C2 -2.3(8) . .
O4 Cu2 N2 O2 7.7(7) . .
N1 Cu2 N2 O2 172.1(7) . .
C4 C3 N3 Cu3 -11.1(10) . .
N4 Cu3 N3 C3 14.0(6) . .
O5 Cu3 N3 C3 -164.2(6) . .
O3 C4 N4 O4 -0.9(14) . .
C3 C4 N4 O4 176.6(8) . .
O3 C4 N4 Cu3 -164.8(8) . .
C3 C4 N4 Cu3 12.7(12) . .
Cu2 O4 N4 C4 -6.2(9) . .
Sm1 O4 N4 C4 -157.9(7) . .
Cu2 O4 N4 Cu3 155.8(5) . .
Sm1 O4 N4 Cu3 4.2(9) . .
O6 Cu3 N4 C4 168.4(8) . .
N3 Cu3 N4 C4 -15.5(7) . .
O6 Cu3 N4 O4 6.9(7) . .
N3 Cu3 N4 O4 -177.0(7) . .
C6 C5 N5 Cu4 3.4(10) . .
N6 Cu4 N5 C5 -3.4(7) . .
O8 Cu4 N5 C5 35.1(18) . .
O7 Cu4 N5 C5 154.2(7) . .
N11 Cu4 N5 C5 -117.5(7) . .
O5 C6 N6 O6 3.6(14) . .
C5 C6 N6 O6 -175.2(8) . .
O5 C6 N6 Cu4 177.0(8) . .
C5 C6 N6 Cu4 -1.9(12) . .
Cu3 O6 N6 C6 -6.3(10) . .
Sm1 O6 N6 C6 -163.6(6) . .
Cu3 O6 N6 Cu4 -179.2(5) . .
Sm1 O6 N6 Cu4 23.4(10) . .
O8 Cu4 N6 C6 -168.8(8) . .
O7 Cu4 N6 C6 -101.9(10) . .
N5 Cu4 N6 C6 3.1(8) . .
N11 Cu4 N6 C6 94.1(8) . .
O8 Cu4 N6 O6 3.7(8) . .
O7 Cu4 N6 O6 70.7(12) . .
N5 Cu4 N6 O6 175.7(8) . .
N11 Cu4 N6 O6 -93.3(8) . .
C8 C7 N7 Cu5 6.9(10) . .
N8 Cu5 N7 C7 -6.6(7) . .
O10 Cu5 N7 C7 -75.1(16) . .
O9 Cu5 N7 C7 175.0(6) . .
O7 C8 N8 O8 0.0(13) . .
C7 C8 N8 O8 -178.1(8) . .
O7 C8 N8 Cu5 175.4(7) . .
C7 C8 N8 Cu5 -2.8(12) . .
Cu4 O8 N8 C8 -14.1(9) . .
Sm1 O8 N8 C8 -168.0(6) . .
Cu4 O8 N8 Cu5 170.7(4) . .
Sm1 O8 N8 Cu5 16.8(9) . .
O10 Cu5 N8 C8 174.0(8) . .
N7 Cu5 N8 C8 5.5(8) . .
O10 Cu5 N8 O8 -11.1(7) . .
N7 Cu5 N8 O8 -179.6(8) . .
C10 C9 N9 Cu1 -11.8(10) . .
N10 Cu1 N9 C9 12.6(7) . .
O2 Cu1 N9 C9 68.7(17) . .
O1 Cu1 N9 C9 -173.8(7) . .
N17 Cu1 N9 C9 -77.1(7) . .
O9 C10 N10 O10 -2.0(14) . .
C9 C10 N10 O10 177.7(8) . .
O9 C10 N10 Cu1 -171.4(7) . .
C9 C10 N10 Cu1 8.3(12) . .
Cu5 O10 N10 C10 -0.7(9) . .
Sm1 O10 N10 C10 -179.6(6) . .
Cu5 O10 N10 Cu1 168.1(4) . .
Sm1 O10 N10 Cu1 -10.8(9) . .
O2 Cu1 N10 C10 178.5(8) . .
N9 Cu1 N10 C10 -12.2(8) . .
N17 Cu1 N10 C10 77.0(8) . .
O2 Cu1 N10 O10 10.1(7) . .
N9 Cu1 N10 O10 179.5(7) . .
N17 Cu1 N10 O10 -91.3(7) . .
N6 Cu4 N11 C11 169.9(15) . .
O8 Cu4 N11 C11 79.6(15) . .
O7 Cu4 N11 C11 -4.0(15) . .
N5 Cu4 N11 C11 -106.4(15) . .
O16 Na1 N13 C12 -15(2) . .
O18 Na1 N13 C12 -175(2) . .
O7 Na1 N13 C12 77(2) 3_566 .
N21 Na1 N13 C12 -65(3) 4_576 .
N10 Cu1 N17 C16 -101.3(12) . .
O2 Cu1 N17 C16 168.4(12) . .
O1 Cu1 N17 C16 83.0(12) . .
N9 Cu1 N17 C16 -19.0(12) . .
